data_4331545
loop_
_publ_author_name
'Kong, Deyuan'
'Zo\~n, Jerzy'
'McBee, Jennifer'
'Clearfield, Abraham'

_publ_section_title
;
 Rational Design and Synthesis of Porous Organic&#x2212;Inorganic Hybrid
 Frameworks Constructed by 1,3,5-Benzenetriphosphonic Acid and Pyridine
 Synthons
;
_journal_issue 3
_journal_name_full 'Inorganic Chemistry'
_journal_page_first 977
_journal_page_last 986
_journal_paper_doi 10.1021/ic0509377
_journal_volume 45
_journal_year 2006
_chemical_formula_sum 'C6 H6 Cu2 N8 O9 P3'
_chemical_formula_weight 554.18
_chemical_name_systematic
; 
 ? 
;
_space_group_IT_number 15
_symmetry_space_group_name_Hall '-C 2yc'
_symmetry_space_group_name_H-M 'C 1 2/c 1'
_atom_sites_solution_hydrogens geom
_atom_sites_solution_primary direct
_atom_sites_solution_secondary difmap
_audit_creation_method SHELXL-97
_cell_angle_alpha 90.00
_cell_angle_beta 124.083(12)
_cell_angle_gamma 90.00
_cell_formula_units_Z 2
_cell_length_a 13.733(12)
_cell_length_b 8.659(8)
_cell_length_c 8.808(8)
_cell_measurement_temperature 110(2)
_cell_volume 867.5(14)
_computing_structure_refinement 'SHELXL-97 (Sheldrick, 1997)'
_computing_structure_solution 'SHELXS-97 (Sheldrick, 1990)'
_diffrn_ambient_temperature 110(2)
_diffrn_measured_fraction_theta_full 0.993
_diffrn_measured_fraction_theta_max 0.993
_diffrn_radiation_monochromator graphite
_diffrn_radiation_source 'fine-focus sealed tube'
_diffrn_radiation_type MoK\a
_diffrn_radiation_wavelength 0.71073
_diffrn_reflns_av_R_equivalents 0.0295
_diffrn_reflns_av_sigmaI/netI 0.0216
_diffrn_reflns_limit_h_max 17
_diffrn_reflns_limit_h_min -17
_diffrn_reflns_limit_k_max 11
_diffrn_reflns_limit_k_min -11
_diffrn_reflns_limit_l_max 11
_diffrn_reflns_limit_l_min -11
_diffrn_reflns_number 4832
_diffrn_reflns_theta_full 27.57
_diffrn_reflns_theta_max 27.57
_diffrn_reflns_theta_min 2.96
_exptl_absorpt_coefficient_mu 2.792
_exptl_crystal_density_diffrn 2.122
_exptl_crystal_density_method 'not measured'
_exptl_crystal_F_000 546
_refine_diff_density_max 0.236
_refine_diff_density_min -0.369
_refine_diff_density_rms 0.066
_refine_ls_extinction_method none
_refine_ls_goodness_of_fit_ref 0.818
_refine_ls_hydrogen_treatment mixed
_refine_ls_matrix_type full
_refine_ls_number_parameters 84
_refine_ls_number_reflns 1003
_refine_ls_number_restraints 0
_refine_ls_restrained_S_all 0.818
_refine_ls_R_factor_all 0.0195
_refine_ls_R_factor_gt 0.0183
_refine_ls_shift/su_max 0.011
_refine_ls_shift/su_mean 0.002
_refine_ls_structure_factor_coef Fsqd
_refine_ls_weighting_details 'calc w=1/[\s^2^(Fo^2^)+(0.0320P)^2^+1.8297P] where P=(Fo^2^+2Fc^2^)/3'
_refine_ls_weighting_scheme calc
_refine_ls_wR_factor_gt 0.0473
_refine_ls_wR_factor_ref 0.0484
_reflns_number_gt 957
_reflns_number_total 1003
_reflns_threshold_expression >2sigma(I)
_cod_data_source_file ic0509377sup4.cif
_cod_data_source_block sol
_cod_database_code 4331545

loop_
_symmetry_equiv_pos_as_xyz
'x, y, z'
'-x, y, -z+1/2'
'x+1/2, y+1/2, z'
'-x+1/2, y+1/2, -z+1/2'
'-x, -y, -z'
'x, -y, z-1/2'
'-x+1/2, -y+1/2, -z'
'x+1/2, -y+1/2, z-1/2'

loop_
_atom_site_label
_atom_site_type_symbol
_atom_site_fract_x
_atom_site_fract_y
_atom_site_fract_z
_atom_site_U_iso_or_equiv
_atom_site_adp_type
_atom_site_occupancy
_atom_site_symmetry_multiplicity
_atom_site_calc_flag
_atom_site_refinement_flags
Cu1 Cu 0.2500 0.2500 0.0000 0.00987(9) Uani 1 2 d S
O1 O 0.40255(8) 0.35625(11) 0.16034(13) 0.0128(2) Uani 1 1 d .
O2 O 0.18916(8) 0.33665(11) 0.13876(13) 0.0143(2) Uani 1 1 d .
O3 O 0.17745(8) 0.51775(11) 0.30684(13) 0.0149(2) Uani 1 1 d .
C1 C 0.22108(12) 0.46321(16) 0.22583(18) 0.0132(3) Uani 1 1 d .
C2 C 0.5000 0.2876(2) 0.2500 0.0114(3) Uani 1 2 d S
C4 C 0.44405(14) 0.28072(19) 0.5809(2) 0.0187(3) Uani 1 1 d .
N1 N 0.5000 0.18532(19) 0.7500 0.0133(3) Uani 1 2 d S
H4C H 0.3879(18) 0.338(2) 0.582(3) 0.029(5) Uiso 1 1 d .
H4B H 0.5007(18) 0.345(2) 0.584(3) 0.027(5) Uiso 1 1 d .
H4A H 0.4117(19) 0.214(3) 0.481(3) 0.029(5) Uiso 1 1 d .
H1A H 0.4472(16) 0.128(2) 0.739(3) 0.018(4) Uiso 1 1 d .
H2A H 0.5000 0.175(3) 0.2500 0.019(6) Uiso 1 2 d S
H1B H 0.2829(18) 0.522(2) 0.227(3) 0.024(5) Uiso 1 1 d .

loop_
_atom_site_aniso_label
_atom_site_aniso_U_11
_atom_site_aniso_U_22
_atom_site_aniso_U_33
_atom_site_aniso_U_23
_atom_site_aniso_U_13
_atom_site_aniso_U_12
Cu1 0.00726(13) 0.01192(14) 0.01085(14) -0.00176(7) 0.00534(10) -0.00089(7)
O1 0.0087(4) 0.0130(4) 0.0150(4) -0.0004(4) 0.0056(4) 0.0000(3)
O2 0.0138(5) 0.0157(5) 0.0168(5) -0.0033(4) 0.0107(4) -0.0022(4)
O3 0.0144(5) 0.0153(5) 0.0174(5) -0.0023(4) 0.0104(4) -0.0006(4)
C1 0.0111(6) 0.0136(6) 0.0145(6) 0.0015(5) 0.0070(5) 0.0007(5)
C2 0.0131(9) 0.0109(8) 0.0134(9) 0.000 0.0093(7) 0.000
C4 0.0201(8) 0.0199(7) 0.0149(7) 0.0004(6) 0.0090(6) 0.0025(6)
N1 0.0123(8) 0.0126(8) 0.0176(8) 0.000 0.0098(7) 0.000

loop_
_atom_type_symbol
_atom_type_description
_atom_type_scat_dispersion_real
_atom_type_scat_dispersion_imag
_atom_type_scat_source
C C 0.0033 0.0016 'International Tables Vol C Tables 4.2.6.8 and 6.1.1.4'
H H 0.0000 0.0000 'International Tables Vol C Tables 4.2.6.8 and 6.1.1.4'
O O 0.0106 0.0060 'International Tables Vol C Tables 4.2.6.8 and 6.1.1.4'
P P 0.1023 0.0942 'International Tables Vol C Tables 4.2.6.8 and 6.1.1.4'
Cu Cu 0.3201 1.2651 'International Tables Vol C Tables 4.2.6.8 and 6.1.1.4'
N N 0.0061 0.0033 'International Tables Vol C Tables 4.2.6.8 and 6.1.1.4'

loop_
_geom_angle_atom_site_label_1
_geom_angle_atom_site_label_2
_geom_angle_atom_site_label_3
_geom_angle
_geom_angle_site_symmetry_1
_geom_angle_site_symmetry_3
O2 Cu1 O2 180.00(3) . 7
O2 Cu1 O1 91.58(8) . .
O2 Cu1 O1 88.42(8) 7 .
O2 Cu1 O1 88.42(8) . 7
O2 Cu1 O1 91.58(8) 7 7
O1 Cu1 O1 180.00(5) . 7
C2 O1 Cu1 123.83(12) . .
C1 O2 Cu1 125.49(9) . .
O3 C1 O2 123.86(13) . .
O1 C2 O1 123.63(19) 2_655 .
C4 N1 C4 112.46(18) 2_656 .

loop_
_geom_bond_atom_site_label_1
_geom_bond_atom_site_label_2
_geom_bond_distance
_geom_bond_site_symmetry_2
Cu1 O2 1.9748(15) .
Cu1 O2 1.9748(15) 7
Cu1 O1 1.9783(16) .
Cu1 O1 1.9783(16) 7
O1 C2 1.2582(16) .
O2 C1 1.2667(19) .
O3 C1 1.2532(18) .
C2 O1 1.2582(16) 2_655
C4 N1 1.486(2) .
N1 C4 1.486(2) 2_656
